data_7019679
loop_
_publ_author_name
'Zhang, Chun-Hua'
'Chen, Ya-Guang'
'Tang, Qun'
'Liu, Shu-Xia'

_publ_section_title
;
 Polynuclear complexes of main group and transition metals with
 polyaminopolycarboxylate and polyoxometalate.
;
_journal_issue 33
_journal_name_full 'Dalton transactions (Cambridge, England : 2003)'
_journal_page_first 9971
_journal_page_last 9978
_journal_paper_doi 10.1039/c2dt12508k
_journal_volume 41
_journal_year 2012
_chemical_formula_sum 'C28 H80 Ca4 N4 O86 Si W12'
_chemical_formula_weight 4243.45
_chemical_name_systematic
;
?
;
_space_group_IT_number 2
_symmetry_cell_setting triclinic
_symmetry_space_group_name_Hall '-P 1'
_symmetry_space_group_name_H-M 'P -1'
_atom_sites_solution_hydrogens geom
_atom_sites_solution_primary direct
_atom_sites_solution_secondary difmap
_audit_creation_method SHELXL-97
_cell_angle_alpha 91.142(5)
_cell_angle_beta 94.896(5)
_cell_angle_gamma 102.639(5)
_cell_formula_units_Z 1
_cell_length_a 11.250(5)
_cell_length_b 12.430(5)
_cell_length_c 16.820(5)
_cell_measurement_reflns_used 5000
_cell_measurement_temperature 293(2)
_cell_measurement_theta_max 25
_cell_measurement_theta_min 4
_cell_volume 2284.9(15)
_computing_structure_refinement 'SHELXL-97 (Sheldrick, 1997)'
_computing_structure_solution 'SHELXS-97 (Sheldrick, 1990)'
_diffrn_ambient_temperature 293(2)
_diffrn_measured_fraction_theta_full 0.981
_diffrn_measured_fraction_theta_max 0.981
_diffrn_measurement_device_type CCD
_diffrn_measurement_method '/w scans'
_diffrn_radiation_monochromator graphite
_diffrn_radiation_source 'fine-focus sealed tube'
_diffrn_radiation_type MoK\a
_diffrn_radiation_wavelength 0.71069
_diffrn_reflns_av_R_equivalents 0.0295
_diffrn_reflns_av_sigmaI/netI 0.0684
_diffrn_reflns_limit_h_max 13
_diffrn_reflns_limit_h_min -13
_diffrn_reflns_limit_k_max 15
_diffrn_reflns_limit_k_min -14
_diffrn_reflns_limit_l_max 20
_diffrn_reflns_limit_l_min -18
_diffrn_reflns_number 12291
_diffrn_reflns_theta_full 25.75
_diffrn_reflns_theta_max 25.75
_diffrn_reflns_theta_min 1.68
_diffrn_standards_number 0
_exptl_absorpt_coefficient_mu 15.402
_exptl_absorpt_correction_T_max 0.250
_exptl_absorpt_correction_T_min 0.222
_exptl_absorpt_correction_type multi-scan
_exptl_crystal_colour colorless
_exptl_crystal_density_diffrn 3.084
_exptl_crystal_density_method 'not measured'
_exptl_crystal_description block
_exptl_crystal_F_000 1946.0
_exptl_crystal_size_max 0.11
_exptl_crystal_size_mid 0.10
_exptl_crystal_size_min 0.09
_refine_diff_density_max 2.153
_refine_diff_density_min -2.243
_refine_diff_density_rms 0.329
_refine_ls_extinction_coef 0.00042(7)
_refine_ls_extinction_expression Fc^*^=kFc[1+0.001xFc^2^\l^3^/sin(2\q)]^-1/4^
_refine_ls_extinction_method SHELXL
_refine_ls_goodness_of_fit_ref 1.105
_refine_ls_hydrogen_treatment refall
_refine_ls_matrix_type full
_refine_ls_number_parameters 624
_refine_ls_number_reflns 8577
_refine_ls_number_restraints 49
_refine_ls_restrained_S_all 1.104
_refine_ls_R_factor_all 0.0964
_refine_ls_R_factor_gt 0.0770
_refine_ls_shift/su_max 0.018
_refine_ls_shift/su_mean 0.001
_refine_ls_structure_factor_coef Fsqd
_refine_ls_weighting_details 'calc w=1/[\s^2^(Fo^2^)+(0.0603P)^2^+161.2419P] where P=(Fo^2^+2Fc^2^)/3'
_refine_ls_weighting_scheme calc
_refine_ls_wR_factor_gt 0.1850
_refine_ls_wR_factor_ref 0.1932
_reflns_number_gt 6887
_reflns_number_total 8745
_reflns_threshold_expression >2sigma(I)
_cod_data_source_file c2dt12508k.txt
_cod_data_source_block Ca
_cod_depositor_comments
;
The following automatic conversions were performed:

'_exptl_absorpt_correction_type' value 'multi-scans' was replaced
with the value 'multi-scan' as specified in the replacement file
'src/cod-tools/trunk/data/replacement-values/replacement_values.lst'.

Automatic conversion script
Id: cif_fix_values 5376 2017-05-30 11:51:03Z andrius 
;
_cod_database_code 7019679

loop_
_symmetry_equiv_pos_as_xyz
'x, y, z'
'-x, -y, -z'

loop_
_atom_site_label
_atom_site_type_symbol
_atom_site_fract_x
_atom_site_fract_y
_atom_site_fract_z
_atom_site_U_iso_or_equiv
_atom_site_adp_type
_atom_site_occupancy
_atom_site_symmetry_multiplicity
_atom_site_calc_flag
_atom_site_refinement_flags
Si1 Si 1.0000 0.0000 0.0000 0.0251(18) Uani 1 2 d S
N1 N 0.5295(16) -0.6555(15) 0.2554(12) 0.030(4) Uani 1 1 d U
N2 N 0.7828(15) -0.5124(14) 0.2633(10) 0.024(4) Uani 1 1 d .
W1 W 0.92429(9) -0.27762(7) -0.07611(6) 0.0294(2) Uani 1 1 d .
W2 W 0.82784(9) 0.08652(8) 0.14369(6) 0.0292(2) Uani 1 1 d .
W3 W 1.05794(9) -0.21529(8) 0.12141(7) 0.0371(3) Uani 1 1 d .
W4 W 1.13080(9) 0.06064(8) 0.19713(6) 0.0309(3) Uani 1 1 d .
W5 W 0.69463(8) 0.02266(8) -0.05347(7) 0.0393(3) Uani 1 1 d .
W6 W 0.75402(8) -0.18921(8) 0.06890(6) 0.0351(3) Uani 1 1 d .
O1 O 1.218(2) -0.1580(15) 0.0914(17) 0.090(10) Uani 1 1 d .
OW1 O 0.873(2) -0.1227(17) 0.3141(14) 0.066(6) Uani 1 1 d .
O2 O 0.667(3) -0.1150(16) -0.0036(14) 0.090(9) Uani 1 1 d .
OW2 O 0.865(2) 0.0735(18) 0.3964(16) 0.077(7) Uani 1 1 d .
O3 O 0.793(2) -0.274(3) -0.0162(12) 0.093(10) Uani 1 1 d .
OW3 O 0.108(4) -0.155(5) 0.395(4) 0.24(3) Uani 1 1 d .
O3W O 1.303(2) -0.4862(17) 0.5006(13) 0.064(6) Uani 1 1 d .
H24A H 1.3627 -0.5207 0.5277 0.096 Uiso 1 1 d R
H24C H 1.2809 -0.4348 0.5368 0.096 Uiso 1 1 d R
OW4 O 0.711(6) -0.070(3) 0.552(2) 0.22(3) Uani 1 1 d .
O5 O 0.9220(15) 0.2252(16) 0.1191(12) 0.054(5) Uani 1 1 d .
O6 O 1.0682(13) -0.4746(13) 0.3908(9) 0.031(4) Uani 1 1 d .
O7 O 1.272(2) 0.0490(16) 0.1463(19) 0.102(11) Uani 1 1 d .
O8 O 1.1481(15) 0.2053(16) 0.1553(13) 0.054(5) Uani 1 1 d .
O9 O 1.097(2) -0.030(2) 0.0752(17) 0.020(6) Uani 0.50 1 d PU
O10 O 0.8869(19) -0.2295(19) 0.1298(13) 0.064(6) Uani 1 1 d U
O11 O 0.9641(17) 0.0594(18) 0.2087(14) 0.062(6) Uani 1 1 d .
O12 O 0.954(3) -0.127(2) 0.0177(17) 0.023(6) Uani 0.50 1 d PU
O13 O 1.007(3) 0.078(2) 0.0739(17) 0.023(6) Uani 0.50 1 d PU
O14 O 1.1955(18) 0.0936(18) 0.2906(11) 0.060(6) Uani 1 1 d .
O15 O 0.7463(19) 0.1281(17) 0.2127(12) 0.058(6) Uani 1 1 d .
O16 O 0.8876(15) -0.4378(14) 0.4077(10) 0.037(4) Uani 1 1 d .
O17 O 0.6428(15) -0.2800(14) 0.1052(11) 0.046(5) Uani 1 1 d .
O9W O 0.9112(14) -0.6781(14) 0.4814(10) 0.036(4) Uani 1 1 d .
H38A H 0.9005 -0.7399 0.5155 0.054 Uiso 1 1 d R
H38B H 0.8887 -0.6172 0.5076 0.054 Uiso 1 1 d R
O19 O 1.0819(17) -0.3161(14) 0.1807(11) 0.044(4) Uani 1 1 d .
O20 O 0.5514(15) 0.0350(15) -0.0814(11) 0.045(4) Uani 1 1 d .
O21 O 1.2619(17) -0.6228(19) 0.3478(12) 0.058(6) Uani 1 1 d .
O23 O 0.6482(19) -0.2806(14) 0.3051(12) 0.052(6) Uani 1 1 d .
O25 O 1.016(2) -0.288(3) 0.0212(13) 0.100(11) Uani 1 1 d .
O26 O 0.8897(18) -0.4076(15) -0.1121(17) 0.071(7) Uani 1 1 d .
O27 O 0.628(2) -0.8581(14) 0.3828(12) 0.055(5) Uani 1 1 d .
O28 O 1.087(2) -0.0926(16) 0.1995(18) 0.094(10) Uani 1 1 d .
O29 O 0.767(3) -0.0685(16) 0.1445(15) 0.097(10) Uani 1 1 d .
O30 O 1.136(2) 0.013(2) -0.0363(15) 0.019(6) Uani 0.50 1 d P
O1W O 0.574(4) -0.060(2) 0.289(3) 0.17(2) Uani 1 1 d .
H31B H 0.6363 -0.0755 0.2580 0.260 Uiso 1 1 d R
H31C H 0.5160 -0.0309 0.2552 0.260 Uiso 1 1 d R
O2W O 0.299(3) -0.138(3) 0.311(2) 0.152(16) Uani 1 1 d .
H32B H 0.3233 -0.0741 0.2804 0.228 Uiso 1 1 d R
H32C H 0.2336 -0.1898 0.2818 0.228 Uiso 1 1 d R
O4W O 0.437(3) -0.245(3) 0.1909(15) 0.115(12) Uani 1 1 d .
H33A H 0.5008 -0.2771 0.1735 0.173 Uiso 1 1 d R
H33B H 0.3588 -0.2903 0.1717 0.173 Uiso 1 1 d R
O5W O 0.296(2) -0.385(2) 0.3076(19) 0.098(10) Uani 1 1 d .
H34A H 0.2658 -0.4131 0.3566 0.147 Uiso 1 1 d R
H34B H 0.2320 -0.3618 0.2757 0.147 Uiso 1 1 d R
O6W O 1.178(2) -0.7741(16) 0.5188(15) 0.070(7) Uani 1 1 d .
H35A H 1.2651 -0.7629 0.5282 0.104 Uiso 1 1 d R
H35B H 1.1422 -0.7813 0.5688 0.104 Uiso 1 1 d R
O7W O 1.0213(17) -0.7407(18) 0.3451(13) 0.066(7) Uani 1 1 d .
H36A H 1.0461 -0.8099 0.3461 0.098 Uiso 1 1 d R
H36B H 0.9351 -0.7533 0.3504 0.098 Uiso 1 1 d R
O8W O 0.5100(17) -0.3511(15) 0.4475(11) 0.048(5) Uani 1 1 d .
H37A H 0.5084 -0.3155 0.4985 0.073 Uiso 1 1 d R
H37B H 0.4496 -0.4192 0.4425 0.073 Uiso 1 1 d R
O38 O 0.6024(14) -0.4601(12) 0.3368(10) 0.035(4) Uani 1 1 d .
O39 O 0.725(3) 0.0927(15) 0.0498(14) 0.084(9) Uani 1 1 d .
O40 O 0.7105(14) -0.6799(13) 0.3672(10) 0.033(4) Uani 1 1 d .
O10W O 0.556(9) -0.096(5) 0.440(7) 0.45(9) Uani 1 1 d .
H39B H 0.6424 -0.0816 0.4346 0.676 Uiso 1 1 d R
H39C H 0.5272 -0.0295 0.4317 0.676 Uiso 1 1 d R
O11W O 0.391(10) -0.161(7) 0.454(2) 0.37(6) Uani 1 1 d .
H40A H 0.4346 -0.1742 0.5024 0.552 Uiso 1 1 d R
H40B H 0.3926 -0.0835 0.4505 0.552 Uiso 1 1 d R
O45 O 1.4278(17) -0.6796(18) 0.3926(11) 0.052(5) Uani 1 1 d .
Ca1 Ca 1.1296(4) -0.6236(4) 0.4539(3) 0.0277(10) Uani 1 1 d .
Ca2 Ca 0.4639(5) -0.2286(4) 0.3394(3) 0.0391(12) Uani 1 1 d .
C1 C 0.586(2) -0.612(2) 0.1877(12) 0.045(7) Uani 1 1 d D
H1A H 0.5671 -0.5394 0.1817 0.054 Uiso 1 1 calc R
C2 C 0.534(2) -0.677(3) 0.1093(14) 0.053(7) Uani 1 1 d D
H2A H 0.4467 -0.6799 0.1022 0.064 Uiso 1 1 calc R
H2B H 0.5435 -0.7525 0.1146 0.064 Uiso 1 1 calc R
C3 C 0.591(2) -0.632(3) 0.0328(16) 0.050(7) Uani 1 1 d .
H3A H 0.5548 -0.6818 -0.0125 0.060 Uiso 1 1 calc R
H3B H 0.5726 -0.5607 0.0226 0.060 Uiso 1 1 calc R
C4 C 0.730(2) -0.621(2) 0.0415(15) 0.043(7) Uani 1 1 d .
H4A H 0.7486 -0.6931 0.0478 0.052 Uiso 1 1 calc R
H4B H 0.7647 -0.5897 -0.0059 0.052 Uiso 1 1 calc R
C5 C 0.397(2) -0.641(2) 0.2561(14) 0.034(5) Uani 1 1 d .
H5A H 0.3911 -0.5699 0.2358 0.050 Uiso 1 1 calc R
H5B H 0.3428 -0.6979 0.2216 0.050 Uiso 1 1 calc R
C6 C 0.546(2) -0.7696(18) 0.2747(16) 0.034(6) Uani 1 1 d .
H6A H 0.5738 -0.8023 0.2291 0.041 Uiso 1 1 calc R
H6B H 0.4675 -0.8153 0.2852 0.041 Uiso 1 1 calc R
C7 C 0.9185(17) -0.5155(16) 0.2813(12) 0.020(4) Uani 1 1 d U
H7A H 0.9678 -0.4694 0.2451 0.024 Uiso 1 1 calc R
H7B H 0.9292 -0.5904 0.2745 0.024 Uiso 1 1 calc R
C8 C 1.358(2) -0.6496(19) 0.3413(15) 0.034(5) Uiso 1 1 d .
C9 C 0.7284(18) -0.5911(16) 0.1907(12) 0.020(4) Uani 1 1 d .
H9A H 0.7513 -0.6617 0.2005 0.024 Uiso 1 1 calc R
C10 C 0.766(2) -0.3982(17) 0.2572(14) 0.032(5) Uani 1 1 d U
H10A H 0.7493 -0.3833 0.2015 0.038 Uiso 1 1 calc R
H10B H 0.8419 -0.3475 0.2775 0.038 Uiso 1 1 calc R
C11 C 0.637(2) -0.7668(18) 0.3471(16) 0.034(6) Uani 1 1 d .
C12 C 0.665(2) -0.3789(17) 0.3028(14) 0.029(5) Uani 1 1 d .
C13 C 0.784(2) -0.547(2) 0.1144(14) 0.037(6) Uani 1 1 d .
H13A H 0.7692 -0.4734 0.1060 0.045 Uiso 1 1 calc R
H13B H 0.8718 -0.5401 0.1209 0.045 Uiso 1 1 calc R
C14 C 0.9593(18) -0.4723(17) 0.3692(12) 0.022(4) Uani 1 1 d U

loop_
_atom_site_aniso_label
_atom_site_aniso_U_11
_atom_site_aniso_U_22
_atom_site_aniso_U_33
_atom_site_aniso_U_23
_atom_site_aniso_U_13
_atom_site_aniso_U_12
Si1 0.018(4) 0.033(5) 0.026(4) 0.005(4) 0.003(3) 0.008(3)
N1 0.017(7) 0.035(8) 0.036(8) -0.008(7) 0.004(6) 0.003(6)
N2 0.020(9) 0.028(9) 0.021(9) -0.010(7) 0.001(7) 0.002(7)
W1 0.0340(5) 0.0238(5) 0.0308(5) -0.0071(4) 0.0003(4) 0.0091(4)
W2 0.0335(5) 0.0322(5) 0.0261(5) -0.0028(4) 0.0075(4) 0.0148(4)
W3 0.0357(6) 0.0355(6) 0.0485(7) 0.0235(5) 0.0171(5) 0.0192(4)
W4 0.0348(5) 0.0308(5) 0.0254(5) -0.0072(4) 0.0036(4) 0.0042(4)
W5 0.0161(5) 0.0311(5) 0.0712(8) 0.0056(5) -0.0015(5) 0.0079(4)
W6 0.0226(5) 0.0402(6) 0.0364(6) 0.0169(5) 0.0003(4) -0.0066(4)
O1 0.085(16) 0.029(10) 0.17(3) -0.012(13) 0.105(18) -0.005(10)
OW1 0.073(15) 0.054(13) 0.064(15) 0.009(11) 0.008(12) 0.000(11)
O2 0.16(3) 0.028(10) 0.060(15) -0.001(10) -0.061(16) -0.005(13)
OW2 0.072(16) 0.051(13) 0.10(2) 0.002(13) -0.003(14) 0.006(12)
O3 0.064(15) 0.21(3) 0.032(11) 0.008(15) 0.011(10) 0.089(19)
OW3 0.09(3) 0.32(7) 0.34(7) 0.23(6) 0.07(4) 0.10(4)
O3W 0.070(15) 0.056(13) 0.061(14) -0.012(11) 0.011(11) 0.002(11)
OW4 0.44(9) 0.12(3) 0.11(3) -0.02(2) -0.11(4) 0.09(4)
O5 0.024(9) 0.068(13) 0.069(14) 0.039(11) 0.000(9) 0.010(9)
O6 0.021(8) 0.041(9) 0.028(8) -0.010(7) -0.014(6) 0.008(7)
O7 0.11(2) 0.031(11) 0.17(3) -0.011(14) 0.12(2) -0.010(12)
O8 0.018(9) 0.056(12) 0.088(16) 0.032(11) 0.002(9) 0.007(8)
O9 0.016(9) 0.023(9) 0.026(10) 0.001(8) 0.000(8) 0.012(8)
O10 0.052(9) 0.092(10) 0.053(9) -0.005(8) -0.001(7) 0.031(8)
O11 0.032(10) 0.076(14) 0.081(16) 0.041(12) 0.012(10) 0.016(10)
O12 0.023(10) 0.023(9) 0.023(10) 0.001(8) -0.002(8) 0.007(8)
O13 0.028(10) 0.019(9) 0.024(10) -0.003(8) 0.005(8) 0.006(8)
O14 0.049(12) 0.084(15) 0.031(10) 0.017(10) -0.019(9) -0.011(11)
O15 0.073(14) 0.075(14) 0.053(12) 0.031(10) 0.033(10) 0.065(12)
O16 0.035(9) 0.041(10) 0.032(9) -0.007(8) -0.002(7) 0.007(8)
O17 0.032(9) 0.042(10) 0.056(12) 0.021(9) 0.013(8) -0.015(8)
O9W 0.028(9) 0.040(9) 0.036(10) -0.014(8) 0.001(7) 0.002(7)
O19 0.055(11) 0.044(10) 0.041(10) 0.023(8) 0.012(8) 0.024(9)
O20 0.030(9) 0.051(11) 0.058(12) 0.007(9) -0.002(8) 0.021(8)
O21 0.037(11) 0.091(16) 0.054(13) -0.008(11) 0.012(9) 0.031(11)
O23 0.084(14) 0.034(10) 0.058(12) 0.028(9) 0.047(11) 0.037(10)
O25 0.051(14) 0.22(3) 0.050(14) -0.007(17) 0.002(11) 0.082(18)
O26 0.043(12) 0.024(9) 0.14(2) -0.004(12) -0.008(13) 0.006(8)
O27 0.088(15) 0.026(9) 0.049(12) 0.009(8) 0.001(11) 0.010(9)
O28 0.080(16) 0.036(11) 0.17(3) -0.016(14) 0.098(18) -0.006(11)
O29 0.17(3) 0.025(10) 0.079(17) 0.002(10) -0.076(18) 0.025(13)
O30 0.028(15) 0.018(13) 0.013(13) 0.010(11) 0.010(11) 0.006(11)
O1W 0.18(4) 0.051(18) 0.30(6) 0.06(3) 0.14(4) 0.01(2)
O2W 0.13(3) 0.19(4) 0.17(3) -0.01(3) -0.05(2) 0.12(3)
O4W 0.10(2) 0.21(4) 0.060(17) 0.03(2) 0.005(15) 0.09(2)
O5W 0.055(15) 0.074(17) 0.14(3) 0.032(17) -0.025(15) -0.027(13)
O6W 0.076(16) 0.052(12) 0.092(18) 0.027(12) 0.003(13) 0.038(12)
O7W 0.034(11) 0.080(15) 0.081(16) -0.051(13) 0.004(10) 0.014(10)
O8W 0.057(12) 0.043(10) 0.052(12) 0.003(9) 0.019(9) 0.017(9)
O38 0.031(9) 0.028(8) 0.050(11) -0.007(8) 0.012(8) 0.010(7)
O39 0.13(2) 0.022(10) 0.078(17) 0.014(10) -0.046(15) -0.005(12)
O40 0.029(9) 0.030(9) 0.037(9) 0.005(7) -0.011(7) 0.006(7)
O10W 0.38(11) 0.15(5) 0.8(2) -0.23(10) -0.24(13) 0.11(7)
O11W 0.68(17) 0.49(13) 0.04(2) 0.03(4) 0.03(5) 0.37(13)
O45 0.042(11) 0.084(15) 0.037(11) 0.007(10) 0.007(8) 0.026(10)
Ca1 0.020(2) 0.032(2) 0.032(2) -0.0012(19) 0.0013(18) 0.0092(18)
Ca2 0.039(3) 0.032(3) 0.051(3) 0.011(2) 0.009(2) 0.014(2)
C1 0.044(15) 0.08(2) 0.020(12) -0.005(13) 0.018(11) 0.027(14)
C2 0.038(16) 0.08(2) 0.040(16) -0.003(15) -0.005(12) 0.002(14)
C3 0.027(14) 0.08(2) 0.037(15) -0.019(14) 0.001(11) 0.000(13)
C4 0.045(16) 0.060(17) 0.026(13) -0.020(12) -0.014(11) 0.024(13)
C5 0.021(11) 0.048(14) 0.030(13) -0.002(11) 0.008(9) 0.003(10)
C6 0.018(11) 0.030(12) 0.058(16) 0.002(11) 0.013(11) 0.007(9)
C7 0.014(7) 0.024(8) 0.022(8) 0.008(6) 0.000(6) 0.002(6)
C9 0.021(10) 0.016(9) 0.017(10) 0.001(8) -0.006(8) -0.007(8)
C10 0.037(9) 0.023(8) 0.036(9) 0.007(7) -0.002(7) 0.010(7)
C11 0.017(11) 0.027(12) 0.059(17) 0.006(11) -0.003(10) 0.011(9)
C12 0.031(12) 0.019(11) 0.041(14) -0.011(10) 0.003(10) 0.014(9)
C13 0.042(14) 0.035(13) 0.034(14) 0.003(11) 0.006(11) 0.007(11)
C14 0.015(8) 0.028(8) 0.024(8) 0.002(7) 0.000(6) 0.006(6)

loop_
_atom_type_symbol
_atom_type_description
_atom_type_scat_dispersion_real
_atom_type_scat_dispersion_imag
_atom_type_scat_source
C C 0.0033 0.0016 'International Tables Vol C Tables 4.2.6.8 and 6.1.1.4'
N N 0.0061 0.0033 'International Tables Vol C Tables 4.2.6.8 and 6.1.1.4'
O O 0.0106 0.0060 'International Tables Vol C Tables 4.2.6.8 and 6.1.1.4'
Si Si 0.0817 0.0704 'International Tables Vol C Tables 4.2.6.8 and 6.1.1.4'
Ca Ca 0.2262 0.3064 'International Tables Vol C Tables 4.2.6.8 and 6.1.1.4'
W W -0.8490 6.8722 'International Tables Vol C Tables 4.2.6.8 and 6.1.1.4'
H H 0.0000 0.0000 'International Tables Vol C Tables 4.2.6.8 and 6.1.1.4'

loop_
_geom_angle_atom_site_label_1
_geom_angle_atom_site_label_2
_geom_angle_atom_site_label_3
_geom_angle
_geom_angle_site_symmetry_1
_geom_angle_site_symmetry_3
O13 Si1 O13 180(2) 2_755 .
O13 Si1 O12 66.8(14) 2_755 .
O13 Si1 O12 113.2(14) . .
O13 Si1 O12 113.2(14) 2_755 2_755
O13 Si1 O12 66.8(14) . 2_755
O12 Si1 O12 180(2) . 2_755
O13 Si1 O30 111.6(14) 2_755 2_755
O13 Si1 O30 68.4(14) . 2_755
O12 Si1 O30 73.1(13) . 2_755
O12 Si1 O30 106.9(13) 2_755 2_755
O13 Si1 O30 68.4(14) 2_755 .
O13 Si1 O30 111.6(14) . .
O12 Si1 O30 106.9(13) . .
O12 Si1 O30 73.1(13) 2_755 .
O30 Si1 O30 180.0(16) 2_755 .
O13 Si1 O9 111.1(14) 2_755 .
O13 Si1 O9 68.9(14) . .
O12 Si1 O9 72.9(14) . .
O12 Si1 O9 107.1(14) 2_755 .
O30 Si1 O9 106.6(13) 2_755 .
O30 Si1 O9 73.4(13) . .
O13 Si1 O9 68.9(14) 2_755 2_755
O13 Si1 O9 111.1(14) . 2_755
O12 Si1 O9 107.1(14) . 2_755
O12 Si1 O9 72.9(14) 2_755 2_755
O30 Si1 O9 73.4(13) 2_755 2_755
O30 Si1 O9 106.6(13) . 2_755
O9 Si1 O9 180(2) . 2_755
C1 N1 C6 114.3(18) . .
C1 N1 C5 113.4(19) . .
C6 N1 C5 114.1(17) . .
C10 N2 C7 111.5(16) . .
C10 N2 C9 115.9(17) . .
C7 N2 C9 108.8(15) . .
O26 W1 O8 102.4(11) . 2_755
O26 W1 O3 102.0(13) . .
O8 W1 O3 88.4(9) 2_755 .
O26 W1 O25 102.3(13) . .
O8 W1 O25 155.3(12) 2_755 .
O3 W1 O25 87.0(9) . .
O26 W1 O5 100.3(10) . 2_755
O8 W1 O5 88.5(7) 2_755 2_755
O3 W1 O5 157.7(12) . 2_755
O25 W1 O5 86.7(9) . 2_755
O26 W1 O12 159.1(11) . .
O8 W1 O12 93.3(10) 2_755 .
O3 W1 O12 64.3(12) . .
O25 W1 O12 63.0(11) . .
O5 W1 O12 93.9(10) 2_755 .
O26 W1 O13 158.9(11) . 2_755
O8 W1 O13 63.5(9) 2_755 2_755
O3 W1 O13 93.6(12) . 2_755
O25 W1 O13 92.5(13) . 2_755
O5 W1 O13 65.3(9) 2_755 2_755
O12 W1 O13 42.0(9) . 2_755
O15 W2 O39 100.5(12) . .
O15 W2 O5 99.2(10) . .
O39 W2 O5 87.9(8) . .
O15 W2 O29 99.9(12) . .
O39 W2 O29 90.1(8) . .
O5 W2 O29 160.8(12) . .
O15 W2 O11 101.3(10) . .
O39 W2 O11 158.2(12) . .
O5 W2 O11 89.9(8) . .
O29 W2 O11 84.9(10) . .
O15 W2 O30 157.2(11) . 2_755
O39 W2 O30 65.2(11) . 2_755
O5 W2 O30 98.0(9) . 2_755
O29 W2 O30 64.0(11) . 2_755
O11 W2 O30 93.7(10) . 2_755
O15 W2 O13 157.9(11) . .
O39 W2 O13 95.0(12) . .
O5 W2 O13 65.5(9) . .
O29 W2 O13 95.7(12) . .
O11 W2 O13 64.5(9) . .
O30 W2 O13 44.9(10) 2_755 .
O19 W3 O25 102.9(12) . .
O19 W3 O1 101.5(10) . .
O25 W3 O1 89.4(11) . .
O19 W3 O10 99.1(9) . .
O25 W3 O10 87.4(9) . .
O1 W3 O10 159.4(11) . .
O19 W3 O28 100.1(11) . .
O25 W3 O28 156.9(13) . .
O1 W3 O28 87.5(9) . .
O10 W3 O28 87.5(9) . .
O19 W3 O9 155.0(9) . .
O25 W3 O9 97.2(12) . .
O1 W3 O9 63.7(9) . .
O10 W3 O9 96.5(9) . .
O28 W3 O9 61.1(10) . .
O19 W3 O12 157.2(9) . .
O25 W3 O12 61.8(11) . .
O1 W3 O12 95.4(11) . .
O10 W3 O12 65.2(9) . .
O28 W3 O12 95.8(11) . .
O9 W3 O12 47.7(9) . .
O14 W4 O28 101.2(13) . .
O14 W4 O7 99.3(13) . .
O28 W4 O7 89.6(8) . .
O14 W4 O11 101.9(10) . .
O28 W4 O11 86.6(9) . .
O7 W4 O11 158.8(13) . .
O14 W4 O8 100.1(10) . .
O28 W4 O8 158.7(12) . .
O7 W4 O8 87.3(9) . .
O11 W4 O8 88.7(8) . .
O14 W4 O9 156.7(10) . .
O28 W4 O9 64.9(11) . .
O7 W4 O9 63.7(12) . .
O11 W4 O9 96.0(10) . .
O8 W4 O9 95.0(10) . .
O14 W4 O13 157.2(10) . .
O28 W4 O13 96.5(12) . .
O7 W4 O13 95.0(13) . .
O11 W4 O13 64.8(9) . .
O8 W4 O13 62.8(9) . .
O9 W4 O13 45.8(9) . .
O20 W5 O7 99.8(12) . 2_755
O20 W5 O2 102.0(11) . .
O7 W5 O2 88.8(11) 2_755 .
O20 W5 O39 102.3(11) . .
O7 W5 O39 157.9(13) 2_755 .
O2 W5 O39 88.2(9) . .
O20 W5 O1 99.1(10) . 2_755
O7 W5 O1 88.2(9) 2_755 2_755
O2 W5 O1 158.9(12) . 2_755
O39 W5 O1 86.7(10) . 2_755
O20 W5 O9 153.7(9) . 2_755
O7 W5 O9 61.6(11) 2_755 2_755
O2 W5 O9 96.3(12) . 2_755
O39 W5 O9 97.0(11) . 2_755
O1 W5 O9 64.1(9) 2_755 2_755
O20 W5 O30 156.9(9) . 2_755
O7 W5 O30 97.8(12) 2_755 2_755
O2 W5 O30 63.4(10) . 2_755
O39 W5 O30 61.5(10) . 2_755
O1 W5 O30 96.4(11) 2_755 2_755
O9 W5 O30 49.4(9) 2_755 2_755
O17 W6 O2 102.4(11) . .
O17 W6 O3 101.2(12) . .
O2 W6 O3 90.5(11) . .
O17 W6 O10 97.0(10) . .
O2 W6 O10 160.6(11) . .
O3 W6 O10 86.0(9) . .
O17 W6 O29 99.3(12) . .
O2 W6 O29 88.2(9) . .
O3 W6 O29 159.2(14) . .
O10 W6 O29 88.4(9) . .
O17 W6 O30 156.8(9) . 2_755
O2 W6 O30 65.5(10) . 2_755
O3 W6 O30 98.7(11) . 2_755
O10 W6 O30 96.2(10) . 2_755
O29 W6 O30 62.1(11) . 2_755
O17 W6 O12 155.1(9) . .
O2 W6 O12 96.6(11) . .
O3 W6 O12 62.4(11) . .
O10 W6 O12 64.9(9) . .
O29 W6 O12 97.2(12) . .
O30 W6 O12 47.7(9) 2_755 .
W3 O1 W5 137.0(13) . 2_755
W6 O2 W5 137.3(14) . .
W1 O3 W6 139.2(18) . .
Ca1 O3W H24A 109.0 . .
Ca1 O3W H24C 110.3 . .
H24A O3W H24C 109.5 . .
W2 O5 W1 136.1(11) . 2_755
C14 O6 Ca1 124.3(14) . .
W5 O7 W4 136.5(17) 2_755 .
W1 O8 W4 139.7(11) 2_755 .
Si1 O9 W4 122.9(13) . .
Si1 O9 W5 119.7(14) . 2_755
W4 O9 W5 97.9(10) . 2_755
Si1 O9 W3 117.7(14) . .
W4 O9 W3 97.7(10) . .
W5 O9 W3 95.2(9) 2_755 .
W6 O10 W3 136.6(13) . .
W4 O11 W2 137.0(12) . .
Si1 O12 O13 55.3(13) . 2_755
Si1 O12 W1 126.2(15) . .
O13 O12 W1 70.9(13) 2_755 .
Si1 O12 W3 121.7(15) . .
O13 O12 W3 133.2(17) 2_755 .
W1 O12 W3 94.4(9) . .
Si1 O12 W6 119.3(14) . .
O13 O12 W6 130.9(17) 2_755 .
W1 O12 W6 94.0(10) . .
W3 O12 W6 93.2(10) . .
Si1 O13 O12 58.0(13) . 2_755
Si1 O13 O30 59.3(12) . 2_755
O12 O13 O30 95.8(19) 2_755 2_755
Si1 O13 W1 125.0(15) . 2_755
O12 O13 W1 67.0(13) 2_755 2_755
O30 O13 W1 131.4(16) 2_755 2_755
Si1 O13 W4 122.3(14) . .
O12 O13 W4 132.0(17) 2_755 .
O30 O13 W4 126.8(16) 2_755 .
W1 O13 W4 93.3(10) 2_755 .
Si1 O13 W2 122.1(15) . .
O12 O13 W2 129.5(17) 2_755 .
O30 O13 W2 62.8(11) 2_755 .
W1 O13 W2 92.7(9) 2_755 .
W4 O13 W2 92.9(9) . .
C14 O16 Ca1 139.3(15) . 2_746
Ca1 O9W H38A 109.3 . .
Ca1 O9W H38B 109.2 . .
H38A O9W H38B 109.5 . .
C8 O21 Ca1 135.0(18) . .
C12 O23 Ca2 125.7(15) . .
W3 O25 W1 140.2(16) . .
W4 O28 W3 136.0(16) . .
W2 O29 W6 134.7(16) . .
Si1 O30 O13 52.3(11) . 2_755
Si1 O30 W2 124.5(15) . 2_755
O13 O30 W2 72.2(12) 2_755 2_755
Si1 O30 W6 119.8(13) . 2_755
O13 O30 W6 135.0(16) 2_755 2_755
W2 O30 W6 98.6(9) 2_755 2_755
Si1 O30 W5 117.5(12) . 2_755
O13 O30 W5 130.4(15) 2_755 2_755
W2 O30 W5 96.1(9) 2_755 2_755
W6 O30 W5 93.8(10) 2_755 2_755
Ca2 O1W H31B 109.4 . .
Ca2 O1W H31C 107.3 . .
H31B O1W H31C 109.5 . .
Ca2 O2W H32B 111.5 . .
Ca2 O2W H32C 107.6 . .
H32B O2W H32C 109.5 . .
Ca2 O4W H33A 107.6 . .
Ca2 O4W H33B 111.8 . .
H33A O4W H33B 109.5 . .
Ca2 O5W H34A 108.4 . .
Ca2 O5W H34B 109.0 . .
H34A O5W H34B 109.5 . .
Ca1 O6W H35A 109.2 . .
Ca1 O6W H35B 109.5 . .
H35A O6W H35B 109.5 . .
Ca1 O7W H36A 109.3 . .
Ca1 O7W H36B 109.1 . .
H36A O7W H36B 109.5 . .
Ca2 O8W H37A 109.4 . .
Ca2 O8W H37B 109.3 . .
H37A O8W H37B 109.5 . .
W2 O39 W5 136.8(15) . .
Ca2 O10W H39B 105.7 . .
Ca2 O10W H39C 109.3 . .
H39B O10W H39C 109.5 . .
Ca2 O11W H40A 112.8 . .
Ca2 O11W H40B 111.2 . .
H40A O11W H40B 109.5 . .
O6W Ca1 O6 176.4(7) . .
O6W Ca1 O3W 99.5(8) . .
O6 Ca1 O3W 83.0(7) . .
O6W Ca1 O7W 91.0(9) . .
O6 Ca1 O7W 88.2(7) . .
O3W Ca1 O7W 147.6(8) . .
O6W Ca1 O21 96.9(8) . .
O6 Ca1 O21 86.2(6) . .
O3W Ca1 O21 77.7(7) . .
O7W Ca1 O21 70.6(7) . .
O6W Ca1 O16 81.8(7) . 2_746
O6 Ca1 O16 96.7(6) . 2_746
O3W Ca1 O16 69.6(6) . 2_746
O7W Ca1 O16 142.6(7) . 2_746
O21 Ca1 O16 146.5(7) . 2_746
O6W Ca1 O9W 92.4(7) . .
O6 Ca1 O9W 83.9(6) . .
O3W Ca1 O9W 137.1(7) . .
O7W Ca1 O9W 72.1(6) . .
O21 Ca1 O9W 141.7(6) . .
O16 Ca1 O9W 71.7(5) 2_746 .
O6W Ca1 C14 157.9(7) . .
O6 Ca1 C14 18.7(5) . .
O3W Ca1 C14 100.2(7) . .
O7W Ca1 C14 77.5(7) . .
O21 Ca1 C14 96.9(6) . .
O16 Ca1 C14 95.9(5) 2_746 .
O9W Ca1 C14 66.2(5) . .
O10W Ca2 O11W 47(3) . .
O10W Ca2 O2W 92(2) . .
O11W Ca2 O2W 65(2) . .
O10W Ca2 O1W 67(3) . .
O11W Ca2 O1W 101(3) . .
O2W Ca2 O1W 80.3(15) . .
O10W Ca2 O5W 143(3) . .
O11W Ca2 O5W 98(3) . .
O2W Ca2 O5W 79.3(12) . .
O1W Ca2 O5W 143.6(16) . .
O10W Ca2 O23 97(3) . .
O11W Ca2 O23 138(2) . .
O2W Ca2 O23 151.6(11) . .
O1W Ca2 O23 78.6(10) . .
O5W Ca2 O23 107.6(9) . .
O10W Ca2 O8W 80(3) . .
O11W Ca2 O8W 75.4(16) . .
O2W Ca2 O8W 132.6(11) . .
O1W Ca2 O8W 134.4(14) . .
O5W Ca2 O8W 80.7(8) . .
O23 Ca2 O8W 75.7(6) . .
O10W Ca2 O4W 138(3) . .
O11W Ca2 O4W 144.2(18) . .
O2W Ca2 O4W 78.8(11) . .
O1W Ca2 O4W 71.9(16) . .
O5W Ca2 O4W 74.8(11) . .
O23 Ca2 O4W 76.7(8) . .
O8W Ca2 O4W 135.0(9) . .
O10W Ca2 H39B 19.5 . .
O11W Ca2 H39B 66.6 . .
O2W Ca2 H39B 106.3 . .
O1W Ca2 H39B 58.4 . .
O5W Ca2 H39B 157.4 . .
O23 Ca2 H39B 78.2 . .
O8W Ca2 H39B 79.7 . .
O4W Ca2 H39B 127.6 . .
N1 C1 C2 114(2) . .
N1 C1 C9 118.1(19) . .
C2 C1 C9 107.5(18) . .
N1 C1 H1A 105.4 . .
C2 C1 H1A 105.4 . .
C9 C1 H1A 105.4 . .
C1 C2 C3 116(2) . .
C1 C2 H2A 108.2 . .
C3 C2 H2A 108.2 . .
C1 C2 H2B 108.2 . .
C3 C2 H2B 108.2 . .
H2A C2 H2B 107.4 . .
C4 C3 C2 111(2) . .
C4 C3 H3A 109.5 . .
C2 C3 H3A 109.5 . .
C4 C3 H3B 109.5 . .
C2 C3 H3B 109.5 . .
H3A C3 H3B 108.1 . .
C13 C4 C3 109(2) . .
C13 C4 H4A 110.0 . .
C3 C4 H4A 110.0 . .
C13 C4 H4B 110.0 . .
C3 C4 H4B 110.0 . .
H4A C4 H4B 108.3 . .
C8 C5 N1 110.3(19) 1_455 .
C8 C5 H5A 109.6 1_455 .
N1 C5 H5A 109.6 . .
C8 C5 H5B 109.6 1_455 .
N1 C5 H5B 109.6 . .
H5A C5 H5B 108.1 . .
N1 C6 C11 111.5(19) . .
N1 C6 H6A 109.3 . .
C11 C6 H6A 109.3 . .
N1 C6 H6B 109.3 . .
C11 C6 H6B 109.3 . .
H6A C6 H6B 108.0 . .
N2 C7 C14 108.1(15) . .
N2 C7 H7A 110.1 . .
C14 C7 H7A 110.1 . .
N2 C7 H7B 110.1 . .
C14 C7 H7B 110.1 . .
H7A C7 H7B 108.4 . .
O21 C8 O45 130(2) . .
O21 C8 C5 113(2) . 1_655
O45 C8 C5 117(2) . 1_655
C13 C9 N2 110.6(16) . .
C13 C9 C1 115.4(18) . .
N2 C9 C1 108.0(16) . .
C13 C9 H9A 107.5 . .
N2 C9 H9A 107.5 . .
C1 C9 H9A 107.5 . .
N2 C10 C12 111.9(18) . .
N2 C10 H10A 109.2 . .
C12 C10 H10A 109.2 . .
N2 C10 H10B 109.2 . .
C12 C10 H10B 109.2 . .
H10A C10 H10B 107.9 . .
O40 C11 O27 126(2) . .
O40 C11 C6 119(2) . .
O27 C11 C6 115(2) . .
O38 C12 O23 124.6(19) . .
O38 C12 C10 118.6(17) . .
O23 C12 C10 117(2) . .
C4 C13 C9 112(2) . .
C4 C13 H13A 109.3 . .
C9 C13 H13A 109.3 . .
C4 C13 H13B 109.3 . .
C9 C13 H13B 109.3 . .
H13A C13 H13B 107.9 . .
O16 C14 O6 128(2) . .
O16 C14 C7 119.2(18) . .
O6 C14 C7 113.2(17) . .
O16 C14 Ca1 119.5(14) . .
O6 C14 Ca1 37.0(10) . .
C7 C14 Ca1 109.5(12) . .

loop_
_geom_bond_atom_site_label_1
_geom_bond_atom_site_label_2
_geom_bond_distance
_geom_bond_site_symmetry_2
Si1 O13 1.54(3) 2_755
Si1 O13 1.54(3) .
Si1 O12 1.59(3) .
Si1 O12 1.59(3) 2_755
Si1 O30 1.68(3) 2_755
Si1 O30 1.68(3) .
Si1 O9 1.70(3) .
Si1 O9 1.70(3) 2_755
N1 C1 1.41(3) .
N1 C6 1.51(3) .
N1 C5 1.54(3) .
N2 C10 1.48(3) .
N2 C7 1.54(2) .
N2 C9 1.54(2) .
W1 O26 1.665(19) .
W1 O8 1.851(18) 2_755
W1 O3 1.871(19) .
W1 O25 1.88(2) .
W1 O5 1.917(17) 2_755
W1 O12 2.37(3) .
W1 O13 2.44(3) 2_755
W2 O15 1.680(16) .
W2 O39 1.89(2) .
W2 O5 1.889(18) .
W2 O29 1.90(2) .
W2 O11 1.901(19) .
W2 O30 2.28(3) 2_755
W2 O13 2.44(3) .
W3 O19 1.670(15) .
W3 O25 1.87(2) .
W3 O1 1.897(18) .
W3 O10 1.91(2) .
W3 O28 1.95(2) .
W3 O9 2.41(3) .
W3 O12 2.43(3) .
W4 O14 1.679(18) .
W4 O28 1.86(2) .
W4 O7 1.899(19) .
W4 O11 1.898(18) .
W4 O8 1.920(18) .
W4 O9 2.28(3) .
W4 O13 2.43(3) .
W5 O20 1.680(16) .
W5 O7 1.89(2) 2_755
W5 O2 1.90(2) .
W5 O39 1.90(2) .
W5 O1 1.907(19) 2_755
W5 O9 2.38(3) 2_755
W5 O30 2.45(3) 2_755
W6 O17 1.658(14) .
W6 O2 1.88(2) .
W6 O3 1.89(2) .
W6 O10 1.90(2) .
W6 O29 1.92(2) .
W6 O30 2.36(2) 2_755
W6 O12 2.45(3) .
O1 W5 1.907(19) 2_755
O3W Ca1 2.36(2) .
O3W H24A 0.9600 .
O3W H24C 0.9600 .
O5 W1 1.917(17) 2_755
O6 C14 1.25(2) .
O6 Ca1 2.356(16) .
O7 W5 1.89(2) 2_755
O8 W1 1.851(18) 2_755
O9 W5 2.38(3) 2_755
O12 O13 1.73(4) 2_755
O13 O12 1.73(4) 2_755
O13 O30 1.81(4) 2_755
O13 W1 2.44(3) 2_755
O16 C14 1.22(2) .
O16 Ca1 2.471(17) 2_746
O9W Ca1 2.487(16) .
O9W H38A 0.9600 .
O9W H38B 0.9600 .
O21 C8 1.21(3) .
O21 Ca1 2.418(18) .
O23 C12 1.28(2) .
O23 Ca2 2.413(18) .
O27 C11 1.28(3) .
O30 O13 1.81(4) 2_755
O30 W2 2.28(3) 2_755
O30 W6 2.36(2) 2_755
O30 W5 2.45(3) 2_755
O1W Ca2 2.40(3) .
O1W H31B 0.9601 .
O1W H31C 0.9601 .
O2W Ca2 2.39(2) .
O2W H32B 0.9601 .
O2W H32C 0.9600 .
O4W Ca2 2.49(3) .
O4W H33A 0.9599 .
O4W H33B 0.9602 .
O5W Ca2 2.42(2) .
O5W H34A 0.9600 .
O5W H34B 0.9599 .
O6W Ca1 2.325(18) .
O6W H35A 0.9601 .
O6W H35B 0.9599 .
O7W Ca1 2.385(19) .
O7W H36A 0.9600 .
O7W H36B 0.9600 .
O8W Ca2 2.488(19) .
O8W H37A 0.9603 .
O8W H37B 0.9600 .
O38 C12 1.28(3) .
O40 C11 1.23(3) .
O10W Ca2 2.35(7) .
O10W H39B 0.9600 .
O10W H39C 0.9600 .
O11W Ca2 2.36(5) .
O11W H40A 0.9600 .
O11W H40B 0.9599 .
O45 C8 1.24(3) .
Ca1 O16 2.471(17) 2_746
Ca1 C14 3.23(2) .
Ca2 H39B 2.7680 .
C1 C2 1.536(10) .
C1 C9 1.56(3) .
C1 H1A 0.9800 .
C2 C3 1.55(4) .
C2 H2A 0.9700 .
C2 H2B 0.9700 .
C3 C4 1.54(3) .
C3 H3A 0.9700 .
C3 H3B 0.9700 .
C4 C13 1.52(3) .
C4 H4A 0.9700 .
C4 H4B 0.9700 .
C5 C8 1.53(3) 1_455
C5 H5A 0.9700 .
C5 H5B 0.9700 .
C6 C11 1.52(3) .
C6 H6A 0.9700 .
C6 H6B 0.9700 .
C7 C14 1.56(3) .
C7 H7A 0.9700 .
C7 H7B 0.9700 .
C8 C5 1.53(3) 1_655
C9 C13 1.54(3) .
C9 H9A 0.9800 .
C10 C12 1.48(3) .
C10 H10A 0.9700 .
C10 H10B 0.9700 .
C13 H13A 0.9700 .
C13 H13B 0.9700 .
